data_7229581
loop_
_publ_author_name
'Wang, Bin'
'Tang, Lin'
'Liu, Liyan'
'Li, Yanan'
'Yu, Yang'
'Wang, Zhiyong'

_publ_section_title
;
 Base-mediated tandem sulfonylation and oximation of alkenes in water
;
_journal_name_full 'Green Chemistry'
_journal_paper_doi 10.1039/C7GC03051G
_journal_year 2017
_chemical_formula_sum 'C15 H15 N O3 S'
_chemical_formula_weight 289.34
_chemical_melting_point 474.7(5)
_chemical_name_systematic '(E)-1-phenyl-2-tosylethanone oxime'
_space_group_crystal_system monoclinic
_space_group_IT_number 14
_space_group_name_Hall '-P 2ybc'
_space_group_name_H-M_alt 'P 1 21/c 1'
_symmetry_space_group_name_Hall '-P 2ybc'
_symmetry_space_group_name_H-M 'P 1 21/c 1'
_atom_sites_solution_hydrogens geom
_audit_creation_method SHELXL-2013
_audit_update_record
;
2017-10-01 deposited with the CCDC.
2017-11-16 downloaded from the CCDC.
;
_cell_angle_alpha 90
_cell_angle_beta 95.501(2)
_cell_angle_gamma 90
_cell_formula_units_Z 4
_cell_length_a 15.2479(4)
_cell_length_b 5.55410(10)
_cell_length_c 16.8079(3)
_cell_measurement_reflns_used 2997
_cell_measurement_temperature 292(2)
_cell_measurement_theta_max 71.1430
_cell_measurement_theta_min 5.2760
_cell_volume 1416.88(5)
_computing_cell_refinement 'CrysAlisPro (Rigaku OD, 2015)'
_computing_data_collection 'CrysAlisPro (Rigaku OD, 2015)'
_computing_data_reduction 'CrysAlisPro (Rigaku OD, 2015)'
_computing_molecular_graphics 'Ortep-3 (L. J. Farrugia, 2001)'
_computing_publication_material SHELXL-97
_computing_structure_refinement 'SHELXL-97 (Sheldrick, 1997)'
_computing_structure_solution 'SHELXS-97 (Sheldrick, 1997)'
_diffrn_ambient_temperature 292(2)
_diffrn_detector_area_resol_mean 5.2169
_diffrn_measured_fraction_theta_full 0.994
_diffrn_measured_fraction_theta_max 0.975
_diffrn_measurement_device_type 'SuperNova, Dual, Cu at zero, AtlasS2'
_diffrn_measurement_method '\w scans'
_diffrn_radiation_type CuK\a
_diffrn_radiation_wavelength 1.54184
_diffrn_reflns_av_R_equivalents 0.0133
_diffrn_reflns_av_unetI/netI 0.0166
_diffrn_reflns_Laue_measured_fraction_full 0.994
_diffrn_reflns_Laue_measured_fraction_max 0.975
_diffrn_reflns_limit_h_max 18
_diffrn_reflns_limit_h_min -18
_diffrn_reflns_limit_k_max 4
_diffrn_reflns_limit_k_min -6
_diffrn_reflns_limit_l_max 20
_diffrn_reflns_limit_l_min -17
_diffrn_reflns_number 4536
_diffrn_reflns_point_group_measured_fraction_full 0.994
_diffrn_reflns_point_group_measured_fraction_max 0.975
_diffrn_reflns_theta_full 67.684
_diffrn_reflns_theta_max 70.896
_diffrn_reflns_theta_min 5.288
_diffrn_source 'micro-focus sealed X-ray tube'
_exptl_absorpt_coefficient_mu 2.093
_exptl_absorpt_correction_T_max 1.00000
_exptl_absorpt_correction_T_min 0.62985
_exptl_absorpt_correction_type multi-scan
_exptl_absorpt_process_details
;
CrysAlisPro 1.171.38.43f (Rigaku Oxford Diffraction, 2015)
Empirical absorption correction using spherical harmonics,
 implemented in SCALE3 ABSPACK scaling algorithm.
;
_exptl_crystal_colour White
_exptl_crystal_density_diffrn 1.356
_exptl_crystal_description block
_exptl_crystal_F_000 608
_exptl_crystal_recrystallization_method 'Re-crystallisation from solvent: Dichloromethane/Petroleum ether'
_exptl_crystal_size_max 0.210
_exptl_crystal_size_mid 0.180
_exptl_crystal_size_min 0.160
_refine_diff_density_max 0.197
_refine_diff_density_min -0.276
_refine_diff_density_rms 0.044
_refine_ls_extinction_method none
_refine_ls_goodness_of_fit_ref 1.048
_refine_ls_hydrogen_treatment constr
_refine_ls_matrix_type full
_refine_ls_number_parameters 183
_refine_ls_number_reflns 2663
_refine_ls_number_restraints 0
_refine_ls_restrained_S_all 1.048
_refine_ls_R_factor_all 0.0407
_refine_ls_R_factor_gt 0.0375
_refine_ls_shift/su_max 0.000
_refine_ls_shift/su_mean 0.000
_refine_ls_structure_factor_coef Fsqd
_refine_ls_weighting_details 'w=1/[\s^2^(Fo^2^)+(0.0632P)^2^+0.2660P] where P=(Fo^2^+2Fc^2^)/3'
_refine_ls_weighting_scheme calc
_refine_ls_wR_factor_gt 0.1044
_refine_ls_wR_factor_ref 0.1077
_reflns_Friedel_coverage 0.000
_reflns_number_gt 2396
_reflns_number_total 2663
_reflns_threshold_expression 'I > 2\s(I)'
_cod_data_source_file c7gc03051g2.cif
_cod_data_source_block shelxl
_cod_depositor_comments
;
The following automatic conversions were performed:

'_chemical_melting_point' value '474.16-475.16' was changed to
'474.7(5)' - the average value was taken and precision was estimated.

Automatic conversion script
Id: cif_fix_values 4973 2017-02-22 13:04:09Z antanas 
;
_cod_database_code 7229581
_shelx_space_group_comment
;
The symmetry employed for this shelxl refinement is uniquely defined
by the following loop, which should always be used as a source of
symmetry information in preference to the above space-group names.
They are only intended as comments.
;
_shelx_estimated_absorpt_t_min 0.668
_shelx_estimated_absorpt_t_max 0.731
_shelxl_version_number 2013-4

loop_
_space_group_symop_operation_xyz
'x, y, z'
'-x, y+1/2, -z+1/2'
'-x, -y, -z'
'x, -y-1/2, z-1/2'

loop_
_atom_site_label
_atom_site_type_symbol
_atom_site_fract_x
_atom_site_fract_y
_atom_site_fract_z
_atom_site_U_iso_or_equiv
_atom_site_adp_type
_atom_site_occupancy
_atom_site_site_symmetry_order
_atom_site_calc_flag
_atom_site_refinement_flags_posn
_atom_site_refinement_flags_adp
S1 S 0.28795(3) 0.70321(8) 0.57223(2) 0.04824(16) Uani 1 1 d . .
O3 O 0.33841(9) 0.5926(3) 0.51452(7) 0.0662(4) Uani 1 1 d . .
O2 O 0.27400(10) 0.9582(3) 0.56853(9) 0.0730(4) Uani 1 1 d . .
O1 O 0.06706(10) 0.9114(3) 0.57334(7) 0.0763(5) Uani 1 1 d . .
H1 H 0.0303 1.0194 0.5713 0.115 Uiso 1 1 calc R U
N1 N 0.06756(10) 0.8058(3) 0.49811(8) 0.0542(4) Uani 1 1 d . .
C4 C 0.12890(10) 0.5227(3) 0.41572(9) 0.0416(3) Uani 1 1 d . .
C9 C 0.33447(10) 0.6277(3) 0.66912(9) 0.0415(3) Uani 1 1 d . .
C7 C 0.12402(10) 0.6374(3) 0.49467(9) 0.0426(3) Uani 1 1 d . .
C8 C 0.18238(10) 0.5578(3) 0.56732(9) 0.0463(4) Uani 1 1 d . .
H8A H 0.1904 0.3847 0.5655 0.056 Uiso 1 1 calc R U
H8B H 0.1541 0.5957 0.6151 0.056 Uiso 1 1 calc R U
C12 C 0.40458(10) 0.5059(3) 0.82203(9) 0.0485(4) Uani 1 1 d . .
C14 C 0.32193(11) 0.7790(3) 0.73245(11) 0.0483(4) Uani 1 1 d . .
H14 H 0.2899 0.9206 0.7239 0.058 Uiso 1 1 calc R U
C10 C 0.38174(11) 0.4169(3) 0.68097(10) 0.0479(4) Uani 1 1 d . .
H10 H 0.3901 0.3158 0.6382 0.058 Uiso 1 1 calc R U
C13 C 0.35740(12) 0.7177(3) 0.80835(10) 0.0514(4) Uani 1 1 d . .
H13 H 0.3496 0.8198 0.8509 0.062 Uiso 1 1 calc R U
C11 C 0.41642(11) 0.3586(3) 0.75738(10) 0.0507(4) Uani 1 1 d . .
H11 H 0.4485 0.2170 0.7657 0.061 Uiso 1 1 calc R U
C5 C 0.08598(13) 0.6273(4) 0.34731(10) 0.0559(4) Uani 1 1 d . .
H5 H 0.0548 0.7698 0.3518 0.067 Uiso 1 1 calc R U
C3 C 0.17565(13) 0.3135(3) 0.40664(13) 0.0597(5) Uani 1 1 d . .
H3 H 0.2059 0.2408 0.4510 0.072 Uiso 1 1 calc R U
C1 C 0.13456(15) 0.3163(4) 0.26537(14) 0.0739(6) Uani 1 1 d . .
H1A H 0.1364 0.2464 0.2153 0.089 Uiso 1 1 calc R U
C6 C 0.08890(15) 0.5237(4) 0.27316(11) 0.0701(6) Uani 1 1 d . .
H6 H 0.0595 0.5959 0.2283 0.084 Uiso 1 1 calc R U
C2 C 0.17774(15) 0.2109(4) 0.33137(16) 0.0761(7) Uani 1 1 d . .
H2 H 0.2089 0.0689 0.3259 0.091 Uiso 1 1 calc R U
C15 C 0.44249(15) 0.4378(5) 0.90498(12) 0.0765(6) Uani 1 1 d . .
H15A H 0.4626 0.5800 0.9336 0.115 Uiso 1 1 calc R U
H15B H 0.4911 0.3295 0.9016 0.115 Uiso 1 1 calc R U
H15C H 0.3979 0.3604 0.9326 0.115 Uiso 1 1 calc R U

loop_
_atom_site_aniso_label
_atom_site_aniso_U_11
_atom_site_aniso_U_22
_atom_site_aniso_U_33
_atom_site_aniso_U_23
_atom_site_aniso_U_13
_atom_site_aniso_U_12
S1 0.0503(3) 0.0519(3) 0.0406(2) 0.01225(15) -0.00638(16) -0.00492(16)
O3 0.0590(7) 0.0978(11) 0.0425(6) 0.0031(7) 0.0081(5) -0.0076(7)
O2 0.0890(10) 0.0501(7) 0.0741(9) 0.0241(6) -0.0220(7) -0.0074(7)
O1 0.0799(9) 0.1122(13) 0.0337(6) -0.0236(7) -0.0108(6) 0.0432(9)
N1 0.0582(8) 0.0738(10) 0.0287(6) -0.0110(6) -0.0056(5) 0.0214(7)
C4 0.0411(7) 0.0427(8) 0.0404(7) -0.0027(6) 0.0014(6) 0.0005(6)
C9 0.0410(7) 0.0414(8) 0.0404(7) 0.0035(6) -0.0047(6) -0.0014(6)
C7 0.0424(8) 0.0504(8) 0.0337(7) 0.0034(6) -0.0023(6) 0.0046(7)
C8 0.0455(8) 0.0543(9) 0.0377(7) 0.0103(7) -0.0038(6) 0.0006(7)
C12 0.0406(8) 0.0609(10) 0.0424(8) 0.0053(7) -0.0040(6) -0.0029(7)
C14 0.0492(9) 0.0426(8) 0.0523(9) 0.0008(7) 0.0005(7) 0.0058(7)
C10 0.0516(9) 0.0442(8) 0.0464(8) -0.0042(7) -0.0034(7) 0.0051(7)
C13 0.0531(10) 0.0574(10) 0.0431(8) -0.0071(7) 0.0018(7) 0.0000(8)
C11 0.0486(9) 0.0474(8) 0.0539(9) 0.0063(7) -0.0062(7) 0.0080(7)
C5 0.0689(11) 0.0609(10) 0.0368(8) -0.0053(7) -0.0003(7) 0.0153(9)
C3 0.0566(10) 0.0523(10) 0.0686(12) -0.0072(8) -0.0018(9) 0.0112(8)
C1 0.0660(12) 0.0920(16) 0.0643(12) -0.0399(12) 0.0100(10) -0.0052(11)
C6 0.0792(13) 0.0908(15) 0.0392(9) -0.0156(9) 0.0000(8) 0.0100(12)
C2 0.0632(12) 0.0618(12) 0.1034(18) -0.0366(12) 0.0092(12) 0.0091(9)
C15 0.0734(13) 0.1061(18) 0.0467(10) 0.0124(11) -0.0106(9) 0.0092(13)

loop_
_atom_type_symbol
_atom_type_description
_atom_type_scat_dispersion_real
_atom_type_scat_dispersion_imag
_atom_type_scat_source
C C 0.0181 0.0091 'International Tables Vol C Tables 4.2.6.8 and 6.1.1.4'
H H 0.0000 0.0000 'International Tables Vol C Tables 4.2.6.8 and 6.1.1.4'
N N 0.0311 0.0180 'International Tables Vol C Tables 4.2.6.8 and 6.1.1.4'
O O 0.0492 0.0322 'International Tables Vol C Tables 4.2.6.8 and 6.1.1.4'
S S 0.3331 0.5567 'International Tables Vol C Tables 4.2.6.8 and 6.1.1.4'

loop_
_geom_angle_atom_site_label_1
_geom_angle_atom_site_label_2
_geom_angle_atom_site_label_3
_geom_angle
O2 S1 O3 118.78(9)
O2 S1 C9 108.67(8)
O3 S1 C9 109.19(8)
O2 S1 C8 108.30(9)
O3 S1 C8 108.25(9)
C9 S1 C8 102.42(7)
N1 O1 H1 109.5
C7 N1 O1 114.30(13)
C3 C4 C5 117.81(15)
C3 C4 C7 122.19(15)
C5 C4 C7 120.01(14)
C10 C9 C14 120.88(14)
C10 C9 S1 119.57(12)
C14 C9 S1 119.54(12)
N1 C7 C4 116.62(13)
N1 C7 C8 121.80(14)
C4 C7 C8 121.57(14)
C7 C8 S1 111.25(11)
C7 C8 H8A 109.4
S1 C8 H8A 109.4
C7 C8 H8B 109.4
S1 C8 H8B 109.4
H8A C8 H8B 108.0
C11 C12 C13 118.38(15)
C11 C12 C15 120.70(17)
C13 C12 C15 120.91(17)
C13 C14 C9 119.38(15)
C13 C14 H14 120.3
C9 C14 H14 120.3
C9 C10 C11 118.81(15)
C9 C10 H10 120.6
C11 C10 H10 120.6
C14 C13 C12 120.92(16)
C14 C13 H13 119.5
C12 C13 H13 119.5
C10 C11 C12 121.62(15)
C10 C11 H11 119.2
C12 C11 H11 119.2
C6 C5 C4 121.26(18)
C6 C5 H5 119.4
C4 C5 H5 119.4
C4 C3 C2 120.20(19)
C4 C3 H3 119.9
C2 C3 H3 119.9
C6 C1 C2 119.77(18)
C6 C1 H1A 120.1
C2 C1 H1A 120.1
C1 C6 C5 120.2(2)
C1 C6 H6 119.9
C5 C6 H6 119.9
C1 C2 C3 120.78(19)
C1 C2 H2 119.6
C3 C2 H2 119.6
C12 C15 H15A 109.5
C12 C15 H15B 109.5
H15A C15 H15B 109.5
C12 C15 H15C 109.5
H15A C15 H15C 109.5
H15B C15 H15C 109.5

loop_
_geom_bond_atom_site_label_1
_geom_bond_atom_site_label_2
_geom_bond_distance
S1 O2 1.4329(15)
S1 O3 1.4330(14)
S1 C9 1.7633(15)
S1 C8 1.7958(16)
O1 N1 1.3946(17)
O1 H1 0.8200
N1 C7 1.276(2)
C4 C3 1.380(2)
C4 C5 1.394(2)
C4 C7 1.480(2)
C9 C10 1.380(2)
C9 C14 1.384(2)
C7 C8 1.5067(19)
C8 H8A 0.9700
C8 H8B 0.9700
C12 C11 1.386(2)
C12 C13 1.386(3)
C12 C15 1.505(2)
C14 C13 1.380(2)
C14 H14 0.9300
C10 C11 1.380(2)
C10 H10 0.9300
C13 H13 0.9300
C11 H11 0.9300
C5 C6 1.377(2)
C5 H5 0.9300
C3 C2 1.391(3)
C3 H3 0.9300
C1 C6 1.359(3)
C1 C2 1.366(4)
C1 H1A 0.9300
C6 H6 0.9300
C2 H2 0.9300
C15 H15A 0.9600
C15 H15B 0.9600
C15 H15C 0.9600

loop_
_geom_hbond_atom_site_label_D
_geom_hbond_atom_site_label_H
_geom_hbond_atom_site_label_A
_geom_hbond_distance_DH
_geom_hbond_distance_HA
_geom_hbond_distance_DA
_geom_hbond_angle_DHA
_geom_hbond_site_symmetry_A
O1 H1 N1 0.82 2.05 2.7661(19) 146.0 3_576

loop_
_geom_torsion_atom_site_label_1
_geom_torsion_atom_site_label_2
_geom_torsion_atom_site_label_3
_geom_torsion_atom_site_label_4
_geom_torsion
O2 S1 C9 C10 -157.43(14)
O3 S1 C9 C10 -26.45(16)
C8 S1 C9 C10 88.13(14)
O2 S1 C9 C14 23.56(16)
O3 S1 C9 C14 154.53(14)
C8 S1 C9 C14 -90.88(15)
O1 N1 C7 C4 -178.60(15)
O1 N1 C7 C8 1.9(3)
C3 C4 C7 N1 -168.59(17)
C5 C4 C7 N1 11.9(2)
C3 C4 C7 C8 11.0(2)
C5 C4 C7 C8 -168.50(16)
N1 C7 C8 S1 -96.02(18)
C4 C7 C8 S1 84.45(17)
O2 S1 C8 C7 54.57(14)
O3 S1 C8 C7 -75.44(14)
C9 S1 C8 C7 169.28(12)
C10 C9 C14 C13 0.1(3)
S1 C9 C14 C13 179.11(13)
C14 C9 C10 C11 0.1(2)
S1 C9 C10 C11 -178.91(13)
C9 C14 C13 C12 -0.6(3)
C11 C12 C13 C14 0.9(3)
C15 C12 C13 C14 -179.37(18)
C9 C10 C11 C12 0.2(3)
C13 C12 C11 C10 -0.7(3)
C15 C12 C11 C10 179.57(18)
C3 C4 C5 C6 1.0(3)
C7 C4 C5 C6 -179.55(18)
C5 C4 C3 C2 -1.1(3)
C7 C4 C3 C2 179.41(17)
C2 C1 C6 C5 -0.1(4)
C4 C5 C6 C1 -0.4(3)
C6 C1 C2 C3 -0.1(4)
C4 C3 C2 C1 0.7(3)

loop_
_cod_changelog_entry_id
_cod_changelog_entry_author
_cod_changelog_entry_date
_cod_changelog_entry_text
1 'Vaitkus, Antanas' 2024-11-15T15:54:46+02:00
;
 Removed the '_chemical_formula_moiety' data item since it had an incorrect
 value that was identical to the value of the '_chemical_formula_weight' data
 item.
;
